data_1509250
loop_
_publ_author_name
'Ana B. Caballero'
'Clotilde Mar\'in'
'Inmaculada Ram\'irez-Mac\'ias'
'Antonio Rodr\'iquez-Di\'eguez'
'Miguel Quir\'os'
'Juan M. Salas'
'Manuel Sanch\'ez-Moreno'

_publ_contact_author_address
;
Departamento de Qu\'imica Inorg\'anica, Facultad de Ciencias,
c/ Severo Ochoa s/n, 18071 Granada, Spain
;
_publ_contact_author_email jsalas@ugr.es
_publ_contact_author_fax '34 958 248526'
_publ_contact_author_name 'Juan M. Salas'
_publ_contact_author_phone '34 958 248525'
_publ_section_title
;
 New Metal Complexes with 1,2,4-Triazolo[1,5-a]Pyrimidines and the
 Chelating Ligand 1,3-Propanediamine
;
_journal_name_full Polyhedron
_journal_page_first 137
_journal_page_last 144
_journal_paper_doi 10.1016/j.poly.2011.11.020
_journal_volume 33
_journal_year 2012
_chemical_formula_moiety 'C34 H26 Cu2 N20 4+, 4(Cl O4 1-)'
_chemical_formula_sum 'C34 H26 Cl4 Cu2 N20 O16'
_chemical_formula_weight 1239.63
_chemical_name_systematic
; 
 ? 
;
_space_group_IT_number 14
_symmetry_cell_setting monoclinic
_symmetry_space_group_name_Hall '-P 2ybc'
_symmetry_space_group_name_H-M 'P 1 21/c 1'
_atom_sites_solution_hydrogens geom
_atom_sites_solution_primary heavy
_atom_sites_solution_secondary difmap
_audit_creation_method SHELXL-97
_cell_angle_alpha 90.00
_cell_angle_beta 101.1210(10)
_cell_angle_gamma 90.00
_cell_formula_units_Z 2
_cell_length_a 12.2871(8)
_cell_length_b 13.2034(8)
_cell_length_c 14.4520(9)
_cell_measurement_reflns_used 6142
_cell_measurement_temperature 298(2)
_cell_measurement_theta_max 27.6
_cell_measurement_theta_min 2.3
_cell_volume 2300.5(2)
_computing_cell_refinement 'Bruker SMART'
_computing_data_collection 'Bruker SMART (Bruker, 1999)'
_computing_data_reduction 'Bruker SAINT (Bruker, 1999)'
_computing_molecular_graphics 'Xtal_GX (Hall & du Boulay, 1997)'
_computing_publication_material SHELXL-97
_computing_structure_refinement 'SHELXL-97 (Sheldrick, 1997)'
_computing_structure_solution 'SHELXS-97 (Sheldrick, 1997)'
_diffrn_ambient_temperature 298(2)
_diffrn_detector_area_resol_mean 8.26
_diffrn_measured_fraction_theta_full 0.989
_diffrn_measured_fraction_theta_max 0.916
_diffrn_measurement_device_type 'Bruker SMART APEX CCD system'
_diffrn_measurement_method '\f and \w scans'
_diffrn_radiation_monochromator graphite
_diffrn_radiation_source 'fine-focus sealed tube'
_diffrn_radiation_type MoK\a
_diffrn_radiation_wavelength 0.71073
_diffrn_reflns_av_R_equivalents 0.0187
_diffrn_reflns_av_sigmaI/netI 0.0249
_diffrn_reflns_limit_h_max 16
_diffrn_reflns_limit_h_min -15
_diffrn_reflns_limit_k_max 17
_diffrn_reflns_limit_k_min -13
_diffrn_reflns_limit_l_max 19
_diffrn_reflns_limit_l_min -17
_diffrn_reflns_number 14173
_diffrn_reflns_theta_full 27.10
_diffrn_reflns_theta_max 28.24
_diffrn_reflns_theta_min 1.69
_diffrn_standards_decay_% -0.1
_diffrn_standards_number 421
_exptl_absorpt_coefficient_mu 1.251
_exptl_absorpt_correction_T_max 0.835
_exptl_absorpt_correction_T_min 0.653
_exptl_absorpt_correction_type multi-scan
_exptl_absorpt_process_details 'Bruker SADABS (Bruker, 1999)'
_exptl_crystal_colour blue
_exptl_crystal_density_diffrn 1.790
_exptl_crystal_density_method 'not measured'
_exptl_crystal_description plate
_exptl_crystal_F_000 1248
_exptl_crystal_size_max 0.34
_exptl_crystal_size_mid 0.30
_exptl_crystal_size_min 0.15
_refine_diff_density_max 1.427
_refine_diff_density_min -0.594
_refine_diff_density_rms 0.085
_refine_ls_extinction_method none
_refine_ls_goodness_of_fit_ref 1.058
_refine_ls_hydrogen_treatment constr
_refine_ls_matrix_type full
_refine_ls_number_parameters 343
_refine_ls_number_reflns 5205
_refine_ls_number_restraints 0
_refine_ls_restrained_S_all 1.058
_refine_ls_R_factor_all 0.0539
_refine_ls_R_factor_gt 0.0462
_refine_ls_shift/su_max 0.001
_refine_ls_shift/su_mean 0.000
_refine_ls_structure_factor_coef Fsqd
_refine_ls_weighting_details 'calc w=1/[\s^2^(Fo^2^)+(0.0800P)^2^+2.0000P] where P=(Fo^2^+2Fc^2^)/3'
_refine_ls_weighting_scheme calc
_refine_ls_wR_factor_gt 0.1331
_refine_ls_wR_factor_ref 0.1395
_reflns_number_gt 4444
_reflns_number_total 5205
_reflns_threshold_expression I>2\s(I)
_cod_data_source_file Compound1.cif
_cod_data_source_block cutperbis
_cod_original_sg_symbol_H-M 'P 21/c'
_cod_database_code 1509250
_cod_database_fobs_code 1509250

loop_
_symmetry_equiv_pos_as_xyz
'x, y, z'
'-x, y+1/2, -z+1/2'
'-x, -y, -z'
'x, -y-1/2, z-1/2'

loop_
_atom_site_label
_atom_site_type_symbol
_atom_site_fract_x
_atom_site_fract_y
_atom_site_fract_z
_atom_site_U_iso_or_equiv
_atom_site_adp_type
_atom_site_occupancy
_atom_site_symmetry_multiplicity
_atom_site_calc_flag
_atom_site_refinement_flags
Cu Cu 0.36617(3) 0.42893(3) 0.32858(2) 0.03246(13) Uani 1 1 d .
N1 N 0.1755(3) 0.2146(2) 0.4427(2) 0.0566(8) Uani 1 1 d .
C2 C 0.2338(3) 0.2499(3) 0.3827(2) 0.0498(8) Uani 1 1 d .
H2 H 0.2593 0.2081 0.3396 0.060 Uiso 1 1 d R
N3 N 0.2539(2) 0.35101(19) 0.38650(17) 0.0388(5) Uani 1 1 d .
C3A C 0.2013(3) 0.3826(3) 0.4544(2) 0.0418(7) Uani 1 1 d .
N4 N 0.1911(3) 0.4768(2) 0.4852(2) 0.0529(7) Uani 1 1 d .
C5 C 0.1372(4) 0.4848(4) 0.5558(3) 0.0704(11) Uani 1 1 d .
H5 H 0.1298 0.5487 0.5809 0.084 Uiso 1 1 d R
C6 C 0.0908(4) 0.4015(4) 0.5953(3) 0.0767(13) Uani 1 1 d .
H6 H 0.0549 0.4107 0.6458 0.092 Uiso 1 1 d R
C7 C 0.0988(3) 0.3095(4) 0.5604(3) 0.0667(11) Uani 1 1 d .
H7 H 0.0664 0.2537 0.5834 0.080 Uiso 1 1 d R
N8 N 0.1552(2) 0.3002(2) 0.4886(2) 0.0496(7) Uani 1 1 d .
N1P N 0.49388(19) 0.38445(17) 0.43290(15) 0.0319(5) Uani 1 1 d .
C1AP C 0.5284(2) 0.45016(19) 0.50264(18) 0.0287(5) Uani 1 1 d .
C2P C 0.5468(3) 0.2952(2) 0.4387(2) 0.0400(6) Uani 1 1 d .
H2P H 0.5252 0.2471 0.3917 0.048 Uiso 1 1 d R
C3P C 0.6324(3) 0.2729(2) 0.5121(2) 0.0435(7) Uani 1 1 d .
H3P H 0.6688 0.2108 0.5153 0.052 Uiso 1 1 d R
C4P C 0.6619(3) 0.3452(2) 0.5806(2) 0.0398(6) Uani 1 1 d .
H4P H 0.7197 0.3320 0.6309 0.048 Uiso 1 1 d R
N5P N 0.6090(2) 0.43462(17) 0.57564(16) 0.0327(5) Uani 1 1 d .
N1Q N 0.2564(2) 0.49101(19) 0.22327(16) 0.0364(5) Uani 1 1 d .
C1AQ C 0.3010(3) 0.5300(2) 0.1529(2) 0.0377(6) Uani 1 1 d .
C2Q C 0.1466(3) 0.4987(3) 0.2154(2) 0.0493(8) Uani 1 1 d .
H2Q H 0.1130 0.4733 0.2629 0.059 Uiso 1 1 d R
C3Q C 0.0823(3) 0.5444(3) 0.1381(3) 0.0629(10) Uani 1 1 d .
H3Q H 0.0057 0.5492 0.1318 0.075 Uiso 1 1 d R
C4Q C 0.1353(3) 0.5813(4) 0.0709(3) 0.0698(12) Uani 1 1 d .
H4Q H 0.0933 0.6130 0.0185 0.084 Uiso 1 1 d R
N5Q N 0.2451(3) 0.5747(2) 0.0766(2) 0.0584(8) Uani 1 1 d .
N6Q N 0.4711(2) 0.5526(2) 0.09633(19) 0.0433(6) Uani 1 1 d .
C6AQ C 0.4222(2) 0.5175(2) 0.16378(19) 0.0353(6) Uani 1 1 d .
C7Q C 0.5799(3) 0.5351(3) 0.1079(2) 0.0482(8) Uani 1 1 d .
H7Q H 0.6174 0.5585 0.0620 0.058 Uiso 1 1 d R
C8Q C 0.6386(3) 0.4855(3) 0.1841(2) 0.0507(8) Uani 1 1 d .
H8Q H 0.7141 0.4731 0.1897 0.061 Uiso 1 1 d R
C9Q C 0.5806(3) 0.4540(2) 0.2523(2) 0.0431(7) Uani 1 1 d .
H9Q H 0.6184 0.4217 0.3062 0.052 Uiso 1 1 d R
N10Q N 0.47181(19) 0.47006(18) 0.24240(16) 0.0340(5) Uani 1 1 d .
Cl1 Cl 0.41114(7) 0.23211(6) 0.16041(5) 0.0465(2) Uani 1 1 d .
O1P O 0.3755(2) 0.13671(19) 0.11871(19) 0.0589(6) Uani 1 1 d .
O2P O 0.4181(3) 0.3036(2) 0.08890(19) 0.0698(8) Uani 1 1 d .
O3P O 0.5184(3) 0.2214(2) 0.2203(2) 0.0759(9) Uani 1 1 d .
O4P O 0.3347(3) 0.2676(2) 0.2158(3) 0.0939(12) Uani 1 1 d .
Cl2 Cl 0.09391(8) 0.81393(8) 0.25807(7) 0.0589(2) Uani 1 1 d .
O5P O 0.1933(3) 0.7882(3) 0.2285(3) 0.0997(12) Uani 1 1 d .
O6P O 0.0219(4) 0.8538(6) 0.1842(4) 0.180(3) Uani 1 1 d .
O7P O 0.1114(5) 0.8796(9) 0.3255(7) 0.302(7) Uani 1 1 d .
O8P O 0.0424(8) 0.7315(6) 0.2812(7) 0.248(5) Uani 1 1 d .

loop_
_atom_site_aniso_label
_atom_site_aniso_U_11
_atom_site_aniso_U_22
_atom_site_aniso_U_33
_atom_site_aniso_U_23
_atom_site_aniso_U_13
_atom_site_aniso_U_12
Cu 0.0353(2) 0.0364(2) 0.02503(19) 0.00138(12) 0.00410(13) 0.00100(13)
N1 0.0631(19) 0.0513(17) 0.0561(18) 0.0060(14) 0.0131(14) -0.0139(14)
C2 0.056(2) 0.0473(18) 0.0460(18) -0.0005(14) 0.0090(15) -0.0048(15)
N3 0.0413(13) 0.0428(13) 0.0321(12) 0.0022(10) 0.0069(10) -0.0020(10)
C3A 0.0388(15) 0.0494(18) 0.0376(15) 0.0062(13) 0.0079(12) -0.0027(13)
N4 0.0544(17) 0.0532(17) 0.0556(17) 0.0003(13) 0.0220(14) 0.0051(13)
C5 0.073(3) 0.076(3) 0.072(3) -0.008(2) 0.037(2) 0.009(2)
C6 0.070(3) 0.106(4) 0.066(3) 0.001(3) 0.043(2) -0.001(3)
C7 0.061(2) 0.088(3) 0.057(2) 0.013(2) 0.0257(18) -0.014(2)
N8 0.0487(16) 0.0586(17) 0.0430(15) 0.0069(13) 0.0124(12) -0.0100(13)
N1P 0.0384(12) 0.0308(11) 0.0259(10) -0.0006(9) 0.0050(9) 0.0014(9)
C1AP 0.0326(13) 0.0293(13) 0.0250(12) 0.0005(9) 0.0079(10) -0.0003(10)
C2P 0.0530(18) 0.0326(14) 0.0337(14) -0.0037(11) 0.0065(12) 0.0044(12)
C3P 0.0536(18) 0.0329(14) 0.0434(16) -0.0002(12) 0.0082(13) 0.0115(13)
C4P 0.0420(16) 0.0391(15) 0.0361(15) 0.0021(12) 0.0022(12) 0.0074(12)
N5P 0.0356(12) 0.0317(11) 0.0296(11) -0.0005(8) 0.0036(9) 0.0035(9)
N1Q 0.0384(13) 0.0386(13) 0.0315(12) 0.0026(9) 0.0052(9) 0.0005(10)
C1AQ 0.0442(16) 0.0349(14) 0.0322(14) 0.0033(11) 0.0027(11) -0.0025(12)
C2Q 0.0431(17) 0.058(2) 0.0468(18) 0.0079(15) 0.0087(14) 0.0020(14)
C3Q 0.0358(17) 0.078(3) 0.070(2) 0.016(2) -0.0022(16) 0.0044(17)
C4Q 0.052(2) 0.088(3) 0.062(2) 0.035(2) -0.0053(18) 0.0072(19)
N5Q 0.0511(17) 0.071(2) 0.0500(17) 0.0278(14) 0.0018(13) -0.0003(14)
N6Q 0.0525(16) 0.0416(14) 0.0373(13) 0.0021(11) 0.0124(11) -0.0076(11)
C6AQ 0.0458(16) 0.0293(13) 0.0307(13) -0.0009(10) 0.0069(11) -0.0042(11)
C7Q 0.056(2) 0.0497(18) 0.0424(17) -0.0024(14) 0.0194(15) -0.0131(15)
C8Q 0.0426(17) 0.057(2) 0.055(2) -0.0019(16) 0.0163(15) -0.0035(14)
C9Q 0.0393(16) 0.0475(17) 0.0425(16) 0.0030(13) 0.0079(13) -0.0001(13)
N10Q 0.0382(12) 0.0330(12) 0.0309(11) -0.0014(9) 0.0071(9) -0.0019(9)
Cl1 0.0651(5) 0.0400(4) 0.0367(4) -0.0074(3) 0.0154(3) -0.0001(3)
O1P 0.0670(16) 0.0462(13) 0.0614(16) -0.0178(12) 0.0071(12) 0.0007(11)
O2P 0.102(2) 0.0638(17) 0.0442(14) 0.0067(12) 0.0155(14) -0.0030(16)
O3P 0.088(2) 0.0726(19) 0.0552(17) -0.0118(14) -0.0162(15) 0.0004(16)
O4P 0.123(3) 0.0632(19) 0.121(3) -0.0287(19) 0.088(3) -0.0129(18)
Cl2 0.0475(5) 0.0685(6) 0.0595(5) 0.0078(4) 0.0072(4) 0.0022(4)
O5P 0.077(2) 0.122(3) 0.105(3) -0.003(2) 0.029(2) 0.026(2)
O6P 0.110(4) 0.297(9) 0.134(4) 0.081(5) 0.026(3) 0.082(5)
O7P 0.089(4) 0.498(15) 0.329(10) -0.327(12) 0.064(5) -0.059(6)
O8P 0.321(11) 0.183(7) 0.306(11) 0.036(7) 0.226(10) -0.062(7)

loop_
_atom_type_symbol
_atom_type_description
_atom_type_scat_dispersion_real
_atom_type_scat_dispersion_imag
_atom_type_scat_source
C C 0.0033 0.0016 'International Tables Vol C Tables 4.2.6.8 and 6.1.1.4'
H H 0.0000 0.0000 'International Tables Vol C Tables 4.2.6.8 and 6.1.1.4'
N N 0.0061 0.0033 'International Tables Vol C Tables 4.2.6.8 and 6.1.1.4'
O O 0.0106 0.0060 'International Tables Vol C Tables 4.2.6.8 and 6.1.1.4'
Cl Cl 0.1484 0.1585 'International Tables Vol C Tables 4.2.6.8 and 6.1.1.4'
Cu Cu 0.3201 1.2651 'International Tables Vol C Tables 4.2.6.8 and 6.1.1.4'

loop_
_geom_angle_atom_site_label_1
_geom_angle_atom_site_label_2
_geom_angle_atom_site_label_3
_geom_angle
_geom_angle_site_symmetry_1
_geom_angle_site_symmetry_3
N1Q Cu N3 96.27(10) . .
N1Q Cu N10Q 80.88(10) . .
N3 Cu N10Q 162.18(10) . .
N1Q Cu N1P 170.91(10) . .
N3 Cu N1P 92.09(10) . .
N10Q Cu N1P 92.20(9) . .
N1Q Cu N5P 97.51(9) . 3_666
N3 Cu N5P 100.02(9) . 3_666
N10Q Cu N5P 97.79(9) . 3_666
N1P Cu N5P 77.47(9) . 3_666
N1Q Cu O4P 82.25(12) . .
N3 Cu O4P 79.45(10) . .
N10Q Cu O4P 82.74(9) . .
N1P Cu O4P 102.84(12) . .
N5P Cu O4P 179.39(9) 3_666 .
C2 N1 N8 101.7(3) . .
N1 C2 N3 116.2(3) . .
N1 C2 H2 121.9 . .
N3 C2 H2 121.9 . .
C3A N3 C2 103.1(3) . .
C3A N3 Cu 127.4(2) . .
C2 N3 Cu 128.0(2) . .
N4 C3A N3 128.5(3) . .
N4 C3A N8 123.4(3) . .
N3 C3A N8 108.1(3) . .
C5 N4 C3A 115.1(3) . .
N4 C5 C6 123.5(4) . .
N4 C5 H5 118.4 . .
C6 C5 H5 118.1 . .
C7 C6 C5 119.6(4) . .
C7 C6 H6 120.0 . .
C5 C6 H6 120.4 . .
C6 C7 N8 117.4(4) . .
C6 C7 H7 121.4 . .
N8 C7 H7 121.2 . .
N1 N8 C7 128.1(3) . .
N1 N8 C3A 111.0(3) . .
C7 N8 C3A 120.9(3) . .
C1AP N1P C2P 116.4(2) . .
C1AP N1P Cu 117.22(18) . .
C2P N1P Cu 126.40(19) . .
N5P C1AP N1P 125.7(2) . .
N5P C1AP C1AP 116.9(3) . 3_666
N1P C1AP C1AP 117.3(3) . 3_666
N1P C2P C3P 121.8(3) . .
N1P C2P H2P 119.2 . .
C3P C2P H2P 119.1 . .
C4P C3P C2P 117.6(3) . .
C4P C3P H3P 121.3 . .
C2P C3P H3P 121.1 . .
N5P C4P C3P 121.0(3) . .
N5P C4P H4P 119.7 . .
C3P C4P H4P 119.3 . .
C1AP N5P C4P 117.5(2) . .
C1AP N5P Cu 111.03(17) . 3_666
C4P N5P Cu 131.5(2) . 3_666
C2Q N1Q C1AQ 117.2(3) . .
C2Q N1Q Cu 128.1(2) . .
C1AQ N1Q Cu 114.69(19) . .
N5Q C1AQ N1Q 125.5(3) . .
N5Q C1AQ C6AQ 119.3(3) . .
N1Q C1AQ C6AQ 115.2(2) . .
N1Q C2Q C3Q 121.0(3) . .
N1Q C2Q H2Q 119.6 . .
C3Q C2Q H2Q 119.4 . .
C4Q C3Q C2Q 117.2(3) . .
C4Q C3Q H3Q 121.3 . .
C2Q C3Q H3Q 121.4 . .
N5Q C4Q C3Q 123.3(3) . .
N5Q C4Q H4Q 118.3 . .
C3Q C4Q H4Q 118.4 . .
C1AQ N5Q C4Q 115.8(3) . .
C6AQ N6Q C7Q 115.7(3) . .
N6Q C6AQ N10Q 126.3(3) . .
N6Q C6AQ C1AQ 118.4(3) . .
N10Q C6AQ C1AQ 115.3(2) . .
N6Q C7Q C8Q 123.1(3) . .
N6Q C7Q H7Q 118.4 . .
C8Q C7Q H7Q 118.6 . .
C7Q C8Q C9Q 117.0(3) . .
C7Q C8Q H8Q 121.3 . .
C9Q C8Q H8Q 121.7 . .
N10Q C9Q C8Q 121.2(3) . .
N10Q C9Q H9Q 119.4 . .
C8Q C9Q H9Q 119.4 . .
C9Q N10Q C6AQ 116.7(3) . .
C9Q N10Q Cu 129.4(2) . .
C6AQ N10Q Cu 113.87(19) . .
O2P Cl1 O4P 109.2(2) . .
O2P Cl1 O1P 109.70(17) . .
O4P Cl1 O1P 110.22(18) . .
O2P Cl1 O3P 109.2(2) . .
O4P Cl1 O3P 108.7(2) . .
O1P Cl1 O3P 109.74(17) . .
Cl1 O4P Cu 124.9(2) . .
O7P Cl2 O8P 112.1(6) . .
O7P Cl2 O6P 108.8(6) . .
O8P Cl2 O6P 104.2(6) . .
O7P Cl2 O5P 111.2(3) . .
O8P Cl2 O5P 111.1(4) . .
O6P Cl2 O5P 109.1(3) . .

loop_
_geom_bond_atom_site_label_1
_geom_bond_atom_site_label_2
_geom_bond_distance
_geom_bond_site_symmetry_2
Cu N1Q 2.004(2) .
Cu N3 2.027(2) .
Cu N10Q 2.038(2) .
Cu N1P 2.042(2) .
Cu N5P 2.256(2) 3_666
Cu O4P 2.664(3) .
N1 C2 1.312(5) .
N1 N8 1.358(4) .
C2 N3 1.357(4) .
C2 H2 0.9300 .
N3 C3A 1.341(4) .
C3A N4 1.335(5) .
C3A N8 1.362(4) .
N4 C5 1.323(5) .
C5 C6 1.410(7) .
C5 H5 0.9300 .
C6 C7 1.326(7) .
C6 H6 0.9301 .
C7 N8 1.360(5) .
C7 H7 0.9300 .
N1P C1AP 1.336(3) .
N1P C2P 1.341(4) .
C1AP N5P 1.317(4) .
C1AP C1AP 1.485(5) 3_666
C2P C3P 1.374(4) .
C2P H2P 0.9300 .
C3P C4P 1.373(4) .
C3P H3P 0.9300 .
C4P N5P 1.343(4) .
C4P H4P 0.9300 .
N5P Cu 2.256(2) 3_666
N1Q C2Q 1.336(4) .
N1Q C1AQ 1.346(4) .
C1AQ N5Q 1.321(4) .
C1AQ C6AQ 1.477(4) .
C2Q C3Q 1.376(5) .
C2Q H2Q 0.9300 .
C3Q C4Q 1.360(6) .
C3Q H3Q 0.9300 .
C4Q N5Q 1.339(5) .
C4Q H4Q 0.9300 .
N6Q C6AQ 1.323(4) .
N6Q C7Q 1.335(5) .
C6AQ N10Q 1.337(4) .
C7Q C8Q 1.362(5) .
C7Q H7Q 0.9300 .
C8Q C9Q 1.388(4) .
C8Q H8Q 0.9300 .
C9Q N10Q 1.333(4) .
C9Q H9Q 0.9300 .
Cl1 O2P 1.414(3) .
Cl1 O4P 1.426(3) .
Cl1 O1P 1.428(2) .
Cl1 O3P 1.438(3) .
Cl2 O7P 1.291(6) .
Cl2 O8P 1.334(6) .
Cl2 O6P 1.355(5) .
Cl2 O5P 1.411(4) .
